data_4025503
loop_
_publ_author_name
'Daniel J. St-Cyr'
'Marie S. T. Morin'
'Francine B\'elanger-Gari\'epy'
'Bruce A. Arndtsen'
'Elizabeth H. Krenske'
'K. N. Houk'

_publ_contact_author_address
;
      University of McGill
      Department of Chemistry
      Otto Maass Chemistry Building
      801 Sherbrooke St. West
      Montr\'eal, Qu\'ebec
      Canada H3A 2K6
;
_publ_contact_author_email bruce.arndtsen@mcgill.ca
_publ_contact_author_fax '+1 514 398 3797'
_publ_contact_author_name 'Dr. Bruce Arndtsen'
_publ_contact_author_phone '+1 514 398 6903'
_publ_section_title
;
 Phospha-M\"unchnones: Electronic Structures and 1,3-Dipolar
 Cycloadditions
;
_journal_name_full 'Journal of Organic Chemistry'
_journal_page_first 4261
_journal_page_last 4273
_journal_paper_doi 10.1021/jo1008383
_journal_volume 75
_journal_year 2010
_chemical_compound_source 'Synthesized by the authors. See text'
_chemical_formula_moiety
;
;
_chemical_formula_sum 'C33 H28 N O P'
_chemical_formula_weight 485.53
_chemical_name_systematic
; 
 ? 
;
_space_group_IT_number 14
_symmetry_cell_setting monoclinic
_symmetry_space_group_name_Hall '-P 2yn'
_symmetry_space_group_name_H-M 'P 1 21/n 1'
_atom_sites_solution_hydrogens geom
_atom_sites_solution_primary direct
_atom_sites_solution_secondary difmap
_audit_creation_method SHELXL-97
_cell_angle_alpha 90
_cell_angle_beta 96.005(2)
_cell_angle_gamma 90
_cell_formula_units_Z 4
_cell_length_a 9.8196(3)
_cell_length_b 17.4712(6)
_cell_length_c 14.7758(6)
_cell_measurement_reflns_used 19249
_cell_measurement_temperature 150
_cell_measurement_theta_max 67.43
_cell_measurement_theta_min 3.93
_cell_volume 2521.03(15)
_computing_cell_refinement 'SAINT V7.34A (Bruker AXS, 2006b)'
_computing_data_collection 'APEX2 v2.1-0 (Bruker AXS, 2006a)'
_computing_data_reduction 'SAINT V7.34A (Bruker AXS, 2006b)'
_computing_molecular_graphics 'SHELXTL v6.12 (Bruker AXS, 2001)'
_computing_publication_material 'UdMX (Maris, 2004)'
_computing_structure_refinement 'SHELXL97 (Sheldrick, 2008)'
_computing_structure_solution 'SHELXS97 (Sheldrick, 2008)'
_diffrn_ambient_temperature 150
_diffrn_detector_area_resol_mean 8.3
_diffrn_measured_fraction_theta_full 0.987
_diffrn_measured_fraction_theta_max 0.987
_diffrn_measurement_device_type 'Bruker Microstar'
_diffrn_measurement_method \w
_diffrn_radiation_monochromator 'Helios optics'
_diffrn_radiation_source 'Rotating Anode'
_diffrn_radiation_type CuK\a
_diffrn_radiation_wavelength 1.54178
_diffrn_reflns_av_R_equivalents 0.041
_diffrn_reflns_av_sigmaI/netI 0.0191
_diffrn_reflns_limit_h_max 11
_diffrn_reflns_limit_h_min -11
_diffrn_reflns_limit_k_max 20
_diffrn_reflns_limit_k_min -20
_diffrn_reflns_limit_l_max 16
_diffrn_reflns_limit_l_min -17
_diffrn_reflns_number 40492
_diffrn_reflns_theta_full 67.76
_diffrn_reflns_theta_max 67.76
_diffrn_reflns_theta_min 3.93
_diffrn_standards_decay_% 7.00
_diffrn_standards_interval_time 1200
_diffrn_standards_number 173
_exptl_absorpt_coefficient_mu 1.165
_exptl_absorpt_correction_T_max 0.9434
_exptl_absorpt_correction_T_min 0.7226
_exptl_absorpt_correction_type multi-scan
_exptl_absorpt_process_details 'Sadabs (Sheldrick, 1996)'
_exptl_crystal_colour Colorless
_exptl_crystal_density_diffrn 1.279
_exptl_crystal_density_method 'not measured'
_exptl_crystal_description Chunk
_exptl_crystal_F_000 1024
_exptl_crystal_size_max 0.10
_exptl_crystal_size_mid 0.05
_exptl_crystal_size_min 0.05
_refine_diff_density_max 0.264
_refine_diff_density_min -0.375
_refine_diff_density_rms 0.038
_refine_ls_extinction_method none
_refine_ls_goodness_of_fit_ref 1.033
_refine_ls_hydrogen_treatment constr
_refine_ls_matrix_type full
_refine_ls_number_parameters 326
_refine_ls_number_reflns 4511
_refine_ls_number_restraints 0
_refine_ls_restrained_S_all 1.033
_refine_ls_R_factor_all 0.0392
_refine_ls_R_factor_gt 0.0345
_refine_ls_shift/su_max 0.001
_refine_ls_shift/su_mean 0.000
_refine_ls_structure_factor_coef Fsqd
_refine_ls_weighting_details 'calc w=1/[\s^2^(Fo^2^)+(0.0618P)^2^+0.5676P] where P=(Fo^2^+2Fc^2^)/3'
_refine_ls_weighting_scheme calc
_refine_ls_wR_factor_gt 0.0963
_refine_ls_wR_factor_ref 0.0992
_reflns_number_gt 3983
_reflns_number_total 4511
_reflns_threshold_expression I>2\s(I)
_cod_data_source_file jo1008383_si_004.cif
_cod_data_source_block arst32
_cod_depositor_comments
;
The following automatic conversions were performed:

'_symmetry_cell_setting' value 'Monoclinic' changed to 'monoclinic'
according to the built-in table from CIF Core dictionary named
'cif_core.dic' version 2.4.1 from
2010-06-29.

'_geom_angle_publ_flag' value 'Y' changed to 'y'
according to the built-in table from CIF Core dictionary named
'cif_core.dic' version 2.4.1 from 2010-06-29 (55
times).

'_geom_bond_publ_flag' value 'Y' changed to 'y' according to
the built-in table from CIF Core dictionary named 'cif_core.dic'
version 2.4.1 from 2010-06-29 (40 times).

'_geom_torsion_publ_flag'
value 'Y' changed to 'y' according to the built-in table from CIF
Core dictionary named 'cif_core.dic' version 2.4.1 from 2010-06-29
(80 times).

Automatic conversion script
Id: cif_fix_values 1646 2011-03-28 12:23:43Z adriana 
;
_cod_database_code 4025503

loop_
_symmetry_equiv_pos_as_xyz
'x, y, z'
'-x+1/2, y+1/2, -z+1/2'
'-x, -y, -z'
'x-1/2, -y-1/2, z-1/2'

loop_
_atom_site_label
_atom_site_type_symbol
_atom_site_fract_x
_atom_site_fract_y
_atom_site_fract_z
_atom_site_U_iso_or_equiv
_atom_site_adp_type
_atom_site_occupancy
_atom_site_symmetry_multiplicity
_atom_site_calc_flag
_atom_site_refinement_flags
_atom_site_disorder_assembly
_atom_site_disorder_group
P1 P 0.09247(3) 0.030865(19) 0.72941(2) 0.02542(12) Uani 1 1 d . . .
N1 N 0.26109(11) 0.00344(6) 0.88310(8) 0.0282(3) Uani 1 1 d . . .
O3 O 0.47538(11) -0.04632(6) 0.89034(8) 0.0422(3) Uani 1 1 d . . .
C1 C 0.21300(14) -0.02174(8) 0.66855(10) 0.0283(3) Uani 1 1 d . . .
C2 C 0.24933(15) -0.09634(9) 0.69403(11) 0.0361(3) Uani 1 1 d . . .
H2 H 0.2157 -0.1183 0.7462 0.043 Uiso 1 1 calc R . .
C3 C 0.33401(16) -0.13875(9) 0.64397(12) 0.0410(4) Uani 1 1 d . . .
H3 H 0.3595 -0.1893 0.6622 0.049 Uiso 1 1 calc R . .
C4 C 0.38141(15) -0.10721(10) 0.56716(11) 0.0417(4) Uani 1 1 d . . .
H4 H 0.4395 -0.1363 0.5327 0.050 Uiso 1 1 calc R . .
C5 C 0.34465(15) -0.03397(10) 0.54068(11) 0.0385(4) Uani 1 1 d . . .
H5 H 0.3763 -0.0129 0.4874 0.046 Uiso 1 1 calc R . .
C6 C 0.26154(14) 0.00921(9) 0.59146(10) 0.0331(3) Uani 1 1 d . . .
H6 H 0.2378 0.0601 0.5735 0.040 Uiso 1 1 calc R . .
C7 C 0.05343(14) 0.11871(8) 0.66701(10) 0.0288(3) Uani 1 1 d . . .
C8 C 0.14760(17) 0.17816(9) 0.68110(11) 0.0410(4) Uani 1 1 d . . .
H8 H 0.2296 0.1710 0.7204 0.049 Uiso 1 1 calc R . .
C9 C 0.1217(2) 0.24755(10) 0.63791(12) 0.0506(5) Uani 1 1 d . . .
H9 H 0.1869 0.2877 0.6469 0.061 Uiso 1 1 calc R . .
C10 C 0.0024(2) 0.25907(9) 0.58195(12) 0.0501(4) Uani 1 1 d . . .
H10 H -0.0164 0.3076 0.5545 0.060 Uiso 1 1 calc R . .
C11 C -0.09004(18) 0.19978(9) 0.56594(12) 0.0446(4) Uani 1 1 d . . .
H11 H -0.1714 0.2072 0.5261 0.054 Uiso 1 1 calc R . .
C12 C -0.06460(15) 0.12938(8) 0.60769(11) 0.0342(3) Uani 1 1 d . . .
H12 H -0.1277 0.0885 0.5958 0.041 Uiso 1 1 calc R . .
C13 C 0.39560(14) 0.00601(8) 0.86728(10) 0.0305(3) Uani 1 1 d . . .
C14 C 0.15709(13) 0.05246(8) 0.83905(10) 0.0273(3) Uani 1 1 d . . .
C15 C 0.21913(16) -0.05832(9) 0.94128(11) 0.0372(4) Uani 1 1 d . . .
H15A H 0.1928 -0.1033 0.9039 0.056 Uiso 1 1 calc R . .
H15B H 0.1410 -0.0413 0.9723 0.056 Uiso 1 1 calc R . .
H15C H 0.2956 -0.0716 0.9866 0.056 Uiso 1 1 calc R . .
C16 C 0.44556(13) 0.07645(8) 0.82284(10) 0.0310(3) Uani 1 1 d . . .
C17 C 0.52127(15) 0.06874(10) 0.74911(11) 0.0396(4) Uani 1 1 d . . .
H17 H 0.5334 0.0197 0.7234 0.047 Uiso 1 1 calc R . .
C18 C 0.57926(18) 0.13300(12) 0.71294(12) 0.0523(5) Uani 1 1 d . . .
H18 H 0.6296 0.1278 0.6618 0.063 Uiso 1 1 calc R . .
C19 C 0.56412(19) 0.20430(12) 0.75101(13) 0.0541(5) Uani 1 1 d . . .
H19 H 0.6046 0.2480 0.7265 0.065 Uiso 1 1 calc R . .
C20 C 0.49021(18) 0.21184(10) 0.82457(12) 0.0459(4) Uani 1 1 d . . .
H20 H 0.4804 0.2608 0.8512 0.055 Uiso 1 1 calc R . .
C21 C 0.43026(16) 0.14854(9) 0.85977(11) 0.0378(4) Uani 1 1 d . . .
H21 H 0.3779 0.1544 0.9099 0.045 Uiso 1 1 calc R . .
C22 C 0.08997(14) 0.10635(8) 0.89472(10) 0.0281(3) Uani 1 1 d . . .
C23 C 0.14990(15) 0.12516(8) 0.98267(10) 0.0322(3) Uani 1 1 d . . .
H23 H 0.2326 0.1007 1.0060 0.039 Uiso 1 1 calc R . .
C24 C 0.09106(16) 0.17854(9) 1.03587(11) 0.0366(3) Uani 1 1 d . . .
H24 H 0.1356 0.1909 1.0942 0.044 Uiso 1 1 calc R . .
C25 C -0.03120(16) 0.21433(8) 1.00593(11) 0.0373(4) Uani 1 1 d . . .
H25 H -0.0703 0.2513 1.0427 0.045 Uiso 1 1 calc R . .
C26 C -0.09495(16) 0.19497(8) 0.92113(11) 0.0355(3) Uani 1 1 d . . .
H26 H -0.1801 0.2179 0.9000 0.043 Uiso 1 1 calc R . .
C27 C -0.03624(14) 0.14254(8) 0.86664(10) 0.0313(3) Uani 1 1 d . . .
H27 H -0.0822 0.1305 0.8086 0.038 Uiso 1 1 calc R . .
C28 C -0.06031(14) -0.02947(7) 0.71204(10) 0.0280(3) Uani 1 1 d . . .
C29 C -0.09360(15) -0.06964(8) 0.63096(10) 0.0331(3) Uani 1 1 d . . .
H29 H -0.0389 -0.0639 0.5820 0.040 Uiso 1 1 calc R . .
C30 C -0.20635(16) -0.11789(9) 0.62183(11) 0.0372(3) Uani 1 1 d . . .
H30 H -0.2279 -0.1459 0.5671 0.045 Uiso 1 1 calc R . .
C31 C -0.28759(15) -0.12529(8) 0.69248(12) 0.0366(4) Uani 1 1 d . . .
H31 H -0.3652 -0.1581 0.6858 0.044 Uiso 1 1 calc R . .
C32 C -0.25642(15) -0.08526(9) 0.77252(11) 0.0361(3) Uani 1 1 d . . .
H32 H -0.3131 -0.0899 0.8205 0.043 Uiso 1 1 calc R . .
C33 C -0.14165(15) -0.03805(8) 0.78269(11) 0.0323(3) Uani 1 1 d . . .
H33 H -0.1189 -0.0115 0.8383 0.039 Uiso 1 1 calc R . .

loop_
_atom_site_aniso_label
_atom_site_aniso_U_11
_atom_site_aniso_U_22
_atom_site_aniso_U_33
_atom_site_aniso_U_23
_atom_site_aniso_U_13
_atom_site_aniso_U_12
P1 0.02624(19) 0.02429(19) 0.0264(2) -0.00025(13) 0.00610(14) -0.00178(12)
N1 0.0290(6) 0.0283(6) 0.0281(7) 0.0038(5) 0.0072(5) -0.0010(5)
O3 0.0380(6) 0.0416(6) 0.0486(7) 0.0092(5) 0.0116(5) 0.0109(5)
C1 0.0266(6) 0.0313(7) 0.0274(8) -0.0034(6) 0.0040(5) -0.0024(5)
C2 0.0399(8) 0.0342(8) 0.0353(9) 0.0000(6) 0.0088(6) 0.0023(6)
C3 0.0403(8) 0.0373(8) 0.0454(10) -0.0044(7) 0.0047(7) 0.0088(7)
C4 0.0325(8) 0.0545(10) 0.0387(9) -0.0127(8) 0.0064(7) 0.0071(7)
C5 0.0314(7) 0.0530(10) 0.0323(9) -0.0033(7) 0.0090(6) -0.0021(7)
C6 0.0306(7) 0.0377(8) 0.0316(8) -0.0007(6) 0.0065(6) -0.0030(6)
C7 0.0342(7) 0.0266(7) 0.0264(8) -0.0010(5) 0.0069(6) -0.0012(5)
C8 0.0488(9) 0.0369(8) 0.0356(9) 0.0053(7) -0.0033(7) -0.0123(7)
C9 0.0771(12) 0.0335(8) 0.0391(10) 0.0051(7) -0.0048(9) -0.0206(8)
C10 0.0796(13) 0.0289(8) 0.0403(10) 0.0066(7) -0.0015(9) 0.0010(8)
C11 0.0523(10) 0.0370(8) 0.0426(10) 0.0056(7) -0.0043(7) 0.0061(7)
C12 0.0358(7) 0.0295(7) 0.0371(9) -0.0009(6) 0.0021(6) 0.0004(6)
C13 0.0309(7) 0.0334(7) 0.0281(8) -0.0014(6) 0.0068(6) 0.0009(6)
C14 0.0278(7) 0.0275(7) 0.0273(8) 0.0012(6) 0.0060(5) -0.0009(5)
C15 0.0415(8) 0.0332(8) 0.0391(9) 0.0099(7) 0.0140(7) 0.0009(6)
C16 0.0250(6) 0.0379(8) 0.0298(8) 0.0033(6) 0.0021(6) -0.0020(6)
C17 0.0327(7) 0.0512(10) 0.0357(9) 0.0019(7) 0.0082(6) -0.0003(7)
C18 0.0424(9) 0.0815(14) 0.0350(10) 0.0072(9) 0.0130(7) -0.0160(9)
C19 0.0560(10) 0.0637(12) 0.0413(10) 0.0163(9) -0.0012(8) -0.0316(9)
C20 0.0492(9) 0.0412(9) 0.0463(10) 0.0019(7) -0.0001(8) -0.0162(7)
C21 0.0377(8) 0.0404(8) 0.0360(9) -0.0010(7) 0.0072(6) -0.0099(6)
C22 0.0311(7) 0.0261(7) 0.0284(8) 0.0010(6) 0.0099(6) -0.0043(5)
C23 0.0340(7) 0.0327(7) 0.0309(8) -0.0009(6) 0.0086(6) -0.0040(6)
C24 0.0463(8) 0.0356(8) 0.0294(8) -0.0045(6) 0.0122(6) -0.0081(7)
C25 0.0492(9) 0.0267(7) 0.0395(9) -0.0025(6) 0.0214(7) -0.0016(6)
C26 0.0391(8) 0.0274(7) 0.0423(9) 0.0046(6) 0.0153(7) 0.0031(6)
C27 0.0348(7) 0.0293(7) 0.0309(8) 0.0007(6) 0.0079(6) -0.0014(6)
C28 0.0277(7) 0.0233(6) 0.0331(8) 0.0019(6) 0.0045(6) 0.0000(5)
C29 0.0378(8) 0.0303(7) 0.0315(8) 0.0003(6) 0.0049(6) -0.0042(6)
C30 0.0409(8) 0.0314(8) 0.0378(9) -0.0002(6) -0.0031(7) -0.0066(6)
C31 0.0276(7) 0.0301(7) 0.0511(10) 0.0061(7) -0.0013(6) -0.0033(6)
C32 0.0290(7) 0.0345(8) 0.0464(10) 0.0047(7) 0.0117(6) 0.0009(6)
C33 0.0319(7) 0.0302(7) 0.0358(9) -0.0013(6) 0.0083(6) -0.0008(6)

loop_
_atom_type_symbol
_atom_type_description
_atom_type_scat_dispersion_real
_atom_type_scat_dispersion_imag
_atom_type_scat_source
C C 0.0181 0.0091 'International Tables Vol C Tables 4.2.6.8 and 6.1.1.4'
H H 0.0000 0.0000 'International Tables Vol C Tables 4.2.6.8 and 6.1.1.4'
N N 0.0311 0.0180 'International Tables Vol C Tables 4.2.6.8 and 6.1.1.4'
O O 0.0492 0.0322 'International Tables Vol C Tables 4.2.6.8 and 6.1.1.4'
P P 0.2955 0.4335 'International Tables Vol C Tables 4.2.6.8 and 6.1.1.4'

loop_
_geom_angle_atom_site_label_1
_geom_angle_atom_site_label_2
_geom_angle_atom_site_label_3
_geom_angle_site_symmetry_1
_geom_angle_site_symmetry_2
_geom_angle_site_symmetry_3
_geom_angle
_geom_angle_publ_flag
C14 P1 C1 . . . 112.55(7) y
C14 P1 C7 . . . 109.36(7) y
C1 P1 C7 . . . 106.98(7) y
C14 P1 C28 . . . 118.36(7) y
C1 P1 C28 . . . 101.94(6) y
C7 P1 C28 . . . 106.87(6) y
C13 N1 C14 . . . 123.89(12) y
C13 N1 C15 . . . 117.45(12) y
C14 N1 C15 . . . 118.35(11) y
C6 C1 C2 . . . 119.05(13) y
C6 C1 P1 . . . 120.52(11) y
C2 C1 P1 . . . 120.21(11) y
C3 C2 C1 . . . 120.51(15) y
C3 C2 H2 . . . 119.7 ?
C1 C2 H2 . . . 119.7 ?
C2 C3 C4 . . . 119.80(15) y
C2 C3 H3 . . . 120.1 ?
C4 C3 H3 . . . 120.1 ?
C5 C4 C3 . . . 120.16(14) y
C5 C4 H4 . . . 119.9 ?
C3 C4 H4 . . . 119.9 ?
C4 C5 C6 . . . 120.24(15) y
C4 C5 H5 . . . 119.9 ?
C6 C5 H5 . . . 119.9 ?
C5 C6 C1 . . . 120.21(15) y
C5 C6 H6 . . . 119.9 ?
C1 C6 H6 . . . 119.9 ?
C12 C7 C8 . . . 119.42(14) y
C12 C7 P1 . . . 123.55(11) y
C8 C7 P1 . . . 117.02(11) y
C9 C8 C7 . . . 119.89(15) y
C9 C8 H8 . . . 120.1 ?
C7 C8 H8 . . . 120.1 ?
C10 C9 C8 . . . 120.67(16) y
C10 C9 H9 . . . 119.7 ?
C8 C9 H9 . . . 119.7 ?
C9 C10 C11 . . . 119.73(15) y
C9 C10 H10 . . . 120.1 ?
C11 C10 H10 . . . 120.1 ?
C10 C11 C12 . . . 120.29(16) y
C10 C11 H11 . . . 119.9 ?
C12 C11 H11 . . . 119.9 ?
C11 C12 C7 . . . 119.92(14) y
C11 C12 H12 . . . 120 ?
C7 C12 H12 . . . 120 ?
O3 C13 N1 . . . 121.87(13) y
O3 C13 C16 . . . 120.21(13) y
N1 C13 C16 . . . 117.89(12) y
N1 C14 C22 . . . 118.25(12) y
N1 C14 P1 . . . 118.12(10) y
C22 C14 P1 . . . 122.09(10) y
N1 C15 H15A . . . 109.5 ?
N1 C15 H15B . . . 109.5 ?
H15A C15 H15B . . . 109.5 ?
N1 C15 H15C . . . 109.5 ?
H15A C15 H15C . . . 109.5 ?
H15B C15 H15C . . . 109.5 ?
C21 C16 C17 . . . 119.07(14) y
C21 C16 C13 . . . 121.24(13) y
C17 C16 C13 . . . 119.34(14) y
C16 C17 C18 . . . 119.85(16) y
C16 C17 H17 . . . 120.1 ?
C18 C17 H17 . . . 120.1 ?
C19 C18 C17 . . . 120.38(16) y
C19 C18 H18 . . . 119.8 ?
C17 C18 H18 . . . 119.8 ?
C20 C19 C18 . . . 119.77(16) y
C20 C19 H19 . . . 120.1 ?
C18 C19 H19 . . . 120.1 ?
C19 C20 C21 . . . 120.16(17) y
C19 C20 H20 . . . 119.9 ?
C21 C20 H20 . . . 119.9 ?
C20 C21 C16 . . . 120.76(15) y
C20 C21 H21 . . . 119.6 ?
C16 C21 H21 . . . 119.6 ?
C23 C22 C27 . . . 115.80(13) y
C23 C22 C14 . . . 120.21(13) y
C27 C22 C14 . . . 124.00(13) y
C24 C23 C22 . . . 121.48(14) y
C24 C23 H23 . . . 119.3 ?
C22 C23 H23 . . . 119.3 ?
C23 C24 C25 . . . 121.48(15) y
C23 C24 H24 . . . 119.3 ?
C25 C24 H24 . . . 119.3 ?
C26 C25 C24 . . . 118.32(14) y
C26 C25 H25 . . . 120.8 ?
C24 C25 H25 . . . 120.8 ?
C25 C26 C27 . . . 120.81(14) y
C25 C26 H26 . . . 119.6 ?
C27 C26 H26 . . . 119.6 ?
C26 C27 C22 . . . 122.05(14) y
C26 C27 H27 . . . 119 ?
C22 C27 H27 . . . 119 ?
C33 C28 C29 . . . 119.31(13) y
C33 C28 P1 . . . 119.01(11) y
C29 C28 P1 . . . 121.63(11) y
C30 C29 C28 . . . 120.09(14) y
C30 C29 H29 . . . 120 ?
C28 C29 H29 . . . 120 ?
C31 C30 C29 . . . 120.03(15) y
C31 C30 H30 . . . 120 ?
C29 C30 H30 . . . 120 ?
C32 C31 C30 . . . 120.33(13) y
C32 C31 H31 . . . 119.8 ?
C30 C31 H31 . . . 119.8 ?
C31 C32 C33 . . . 119.81(14) y
C31 C32 H32 . . . 120.1 ?
C33 C32 H32 . . . 120.1 ?
C28 C33 C32 . . . 120.41(14) y
C28 C33 H33 . . . 119.8 ?
C32 C33 H33 . . . 119.8 ?

loop_
_geom_bond_atom_site_label_1
_geom_bond_atom_site_label_2
_geom_bond_site_symmetry_1
_geom_bond_site_symmetry_2
_geom_bond_distance
_geom_bond_publ_flag
P1 C14 . . 1.7189(14) y
P1 C1 . . 1.8101(14) y
P1 C7 . . 1.8107(14) y
P1 C28 . . 1.8296(14) y
N1 C13 . . 1.3660(18) y
N1 C14 . . 1.4356(18) y
N1 C15 . . 1.4652(18) y
O3 C13 . . 1.2286(18) y
C1 C6 . . 1.390(2) y
C1 C2 . . 1.393(2) y
C2 C3 . . 1.384(2) y
C2 H2 . . 0.95 ?
C3 C4 . . 1.385(2) y
C3 H3 . . 0.95 ?
C4 C5 . . 1.375(2) y
C4 H4 . . 0.95 ?
C5 C6 . . 1.388(2) y
C5 H5 . . 0.95 ?
C6 H6 . . 0.95 ?
C7 C12 . . 1.391(2) y
C7 C8 . . 1.392(2) y
C8 C9 . . 1.381(2) y
C8 H8 . . 0.95 ?
C9 C10 . . 1.376(3) y
C9 H9 . . 0.95 ?
C10 C11 . . 1.381(3) y
C10 H10 . . 0.95 ?
C11 C12 . . 1.387(2) y
C11 H11 . . 0.95 ?
C12 H12 . . 0.95 ?
C13 C16 . . 1.501(2) y
C14 C22 . . 1.4529(19) y
C15 H15a . . 0.98 ?
C15 H15b . . 0.98 ?
C15 H15c . . 0.98 ?
C16 C21 . . 1.387(2) y
C16 C17 . . 1.388(2) y
C17 C18 . . 1.391(2) y
C17 H17 . . 0.95 ?
C18 C19 . . 1.381(3) y
C18 H18 . . 0.95 ?
C19 C20 . . 1.375(3) y
C19 H19 . . 0.95 ?
C20 C21 . . 1.380(2) y
C20 H20 . . 0.95 ?
C21 H21 . . 0.95 ?
C22 C23 . . 1.408(2) y
C22 C27 . . 1.414(2) y
C23 C24 . . 1.384(2) y
C23 H23 . . 0.95 ?
C24 C25 . . 1.385(2) y
C24 H24 . . 0.95 ?
C25 C26 . . 1.383(2) y
C25 H25 . . 0.95 ?
C26 C27 . . 1.385(2) y
C26 H26 . . 0.95 ?
C27 H27 . . 0.95 ?
C28 C33 . . 1.387(2) y
C28 C29 . . 1.397(2) y
C29 C30 . . 1.387(2) y
C29 H29 . . 0.95 ?
C30 C31 . . 1.385(2) y
C30 H30 . . 0.95 ?
C31 C32 . . 1.380(2) y
C31 H31 . . 0.95 ?
C32 C33 . . 1.392(2) y
C32 H32 . . 0.95 ?
C33 H33 . . 0.95 ?

loop_
_geom_torsion_atom_site_label_1
_geom_torsion_atom_site_label_2
_geom_torsion_atom_site_label_3
_geom_torsion_atom_site_label_4
_geom_torsion_site_symmetry_1
_geom_torsion_site_symmetry_2
_geom_torsion_site_symmetry_3
_geom_torsion_site_symmetry_4
_geom_torsion
_geom_torsion_publ_flag
C14 P1 C1 C6 . . . . -117.56(12) y
C7 P1 C1 C6 . . . . 2.59(14) y
C28 P1 C1 C6 . . . . 114.59(12) y
C14 P1 C1 C2 . . . . 67.82(13) y
C7 P1 C1 C2 . . . . -172.03(12) y
C28 P1 C1 C2 . . . . -60.03(13) y
C6 C1 C2 C3 . . . . 0.8(2) y
P1 C1 C2 C3 . . . . 175.52(12) y
C1 C2 C3 C4 . . . . -1.0(2) y
C2 C3 C4 C5 . . . . 0.1(2) y
C3 C4 C5 C6 . . . . 1.0(2) y
C4 C5 C6 C1 . . . . -1.1(2) y
C2 C1 C6 C5 . . . . 0.2(2) y
P1 C1 C6 C5 . . . . -174.48(11) y
C14 P1 C7 C12 . . . . -137.81(13) y
C1 P1 C7 C12 . . . . 100.03(13) y
C28 P1 C7 C12 . . . . -8.56(14) y
C14 P1 C7 C8 . . . . 41.50(14) y
C1 P1 C7 C8 . . . . -80.67(13) y
C28 P1 C7 C8 . . . . 170.75(12) y
C12 C7 C8 C9 . . . . 1.5(2) y
P1 C7 C8 C9 . . . . -177.84(14) y
C7 C8 C9 C10 . . . . 1.0(3) y
C8 C9 C10 C11 . . . . -2.6(3) y
C9 C10 C11 C12 . . . . 1.6(3) y
C10 C11 C12 C7 . . . . 1.0(3) y
C8 C7 C12 C11 . . . . -2.5(2) y
P1 C7 C12 C11 . . . . 176.82(13) y
C14 N1 C13 O3 . . . . -164.06(14) y
C15 N1 C13 O3 . . . . 9.4(2) y
C14 N1 C13 C16 . . . . 17.8(2) y
C15 N1 C13 C16 . . . . -168.81(13) y
C13 N1 C14 C22 . . . . -115.58(15) y
C15 N1 C14 C22 . . . . 71.05(16) y
C13 N1 C14 P1 . . . . 78.28(16) y
C15 N1 C14 P1 . . . . -95.08(14) y
C1 P1 C14 N1 . . . . -26.40(12) y
C7 P1 C14 N1 . . . . -145.16(10) y
C28 P1 C14 N1 . . . . 92.21(11) y
C1 P1 C14 C22 . . . . 168.02(11) y
C7 P1 C14 C22 . . . . 49.27(13) y
C28 P1 C14 C22 . . . . -73.36(13) y
O3 C13 C16 C21 . . . . -122.57(16) y
N1 C13 C16 C21 . . . . 55.63(19) y
O3 C13 C16 C17 . . . . 50.5(2) y
N1 C13 C16 C17 . . . . -131.32(15) y
C21 C16 C17 C18 . . . . -0.6(2) y
C13 C16 C17 C18 . . . . -173.81(14) y
C16 C17 C18 C19 . . . . 1.2(3) y
C17 C18 C19 C20 . . . . -0.6(3) y
C18 C19 C20 C21 . . . . -0.6(3) y
C19 C20 C21 C16 . . . . 1.2(3) y
C17 C16 C21 C20 . . . . -0.6(2) y
C13 C16 C21 C20 . . . . 172.49(14) y
N1 C14 C22 C23 . . . . 17.50(19) y
P1 C14 C22 C23 . . . . -176.94(10) y
N1 C14 C22 C27 . . . . -162.11(12) y
P1 C14 C22 C27 . . . . 3.45(19) y
C27 C22 C23 C24 . . . . -2.9(2) y
C14 C22 C23 C24 . . . . 177.45(13) y
C22 C23 C24 C25 . . . . 1.7(2) y
C23 C24 C25 C26 . . . . 0.6(2) y
C24 C25 C26 C27 . . . . -1.6(2) y
C25 C26 C27 C22 . . . . 0.3(2) y
C23 C22 C27 C26 . . . . 2.0(2) y
C14 C22 C27 C26 . . . . -178.42(13) y
C14 P1 C28 C33 . . . . 18.20(14) y
C1 P1 C28 C33 . . . . 142.24(11) y
C7 P1 C28 C33 . . . . -105.68(12) y
C14 P1 C28 C29 . . . . -158.97(11) y
C1 P1 C28 C29 . . . . -34.93(13) y
C7 P1 C28 C29 . . . . 77.16(13) y
C33 C28 C29 C30 . . . . -0.4(2) y
P1 C28 C29 C30 . . . . 176.72(11) y
C28 C29 C30 C31 . . . . 1.2(2) y
C29 C30 C31 C32 . . . . -0.5(2) y
C30 C31 C32 C33 . . . . -0.9(2) y
C29 C28 C33 C32 . . . . -1.0(2) y
P1 C28 C33 C32 . . . . -178.19(11) y
C31 C32 C33 C28 . . . . 1.6(2) y

loop_
_cod_related_entry_id
_cod_related_entry_database
_cod_related_entry_code
1 ChemSpider 30659226
